data_4125662
loop_
_publ_author_name
'Zhao, Xiangbo'
'Li, Wu'
'Wang, Junjie'
'Ma, Dawei'

_publ_section_title
;
 Convergent Route to ent-Kaurane Diterpenoids: Total Synthesis of
 Lungshengenin D and
 1\a,6\a-Diacetoxy-ent-kaura-9(11),16-dien-12,15-dione.
;
_journal_issue 8
_journal_name_full 'Journal of the American Chemical Society'
_journal_page_first 2932
_journal_page_last 2935
_journal_paper_doi 10.1021/jacs.7b00140
_journal_volume 139
_journal_year 2017
_chemical_absolute_configuration ad
_chemical_formula_sum 'C23 H32 Cl2 O4'
_chemical_formula_weight 443.38
_chemical_name_systematic
; 
 ? 
;
_space_group_crystal_system orthorhombic
_space_group_IT_number 19
_space_group_name_Hall 'P 2ac 2ab'
_space_group_name_H-M_alt 'P 21 21 21'
_symmetry_space_group_name_Hall 'P 2ac 2ab'
_symmetry_space_group_name_H-M 'P 21 21 21'
_atom_sites_solution_hydrogens geom
_audit_creation_method SHELXL-2013
_cell_angle_alpha 90
_cell_angle_beta 90
_cell_angle_gamma 90
_cell_formula_units_Z 4
_cell_length_a 7.4292(18)
_cell_length_b 12.851(3)
_cell_length_c 23.312(6)
_cell_measurement_reflns_used 1122
_cell_measurement_temperature 293(2)
_cell_measurement_theta_max 38.726
_cell_measurement_theta_min 4.718
_cell_volume 2225.7(9)
_computing_cell_refinement 'Bruker SMART'
_computing_data_collection 'Bruker SMART'
_computing_data_reduction 'Bruker SHELXTL'
_computing_molecular_graphics 'Bruker SHELXTL'
_computing_publication_material 'Bruker SHELXTL'
_computing_structure_refinement 'SHELXL-2013 (Sheldrick, 2013)'
_computing_structure_solution 'Bruker SHELXTL'
_diffrn_ambient_temperature 293(2)
_diffrn_measured_fraction_theta_full 0.978
_diffrn_measured_fraction_theta_max 0.998
_diffrn_measurement_device_type 'CCD area detector'
_diffrn_measurement_method 'phi and omega scans'
_diffrn_radiation_type MoK\a
_diffrn_radiation_wavelength 0.71073
_diffrn_reflns_av_R_equivalents 0.0975
_diffrn_reflns_av_unetI/netI 0.0935
_diffrn_reflns_Laue_measured_fraction_full 0.978
_diffrn_reflns_Laue_measured_fraction_max 0.998
_diffrn_reflns_limit_h_max 8
_diffrn_reflns_limit_h_min -8
_diffrn_reflns_limit_k_max 15
_diffrn_reflns_limit_k_min -14
_diffrn_reflns_limit_l_max 27
_diffrn_reflns_limit_l_min -26
_diffrn_reflns_number 12362
_diffrn_reflns_point_group_measured_fraction_full 0.977
_diffrn_reflns_point_group_measured_fraction_max 0.999
_diffrn_reflns_theta_full 25.242
_diffrn_reflns_theta_max 24.998
_diffrn_reflns_theta_min 1.809
_exptl_absorpt_coefficient_mu 0.318
_exptl_absorpt_correction_T_max 0.7456
_exptl_absorpt_correction_T_min 0.5541
_exptl_absorpt_correction_type multi-scan
_exptl_absorpt_process_details sadabs
_exptl_crystal_colour colorless
_exptl_crystal_density_diffrn 1.323
_exptl_crystal_description prismatic
_exptl_crystal_F_000 944
_exptl_crystal_size_max 0.200
_exptl_crystal_size_mid 0.160
_exptl_crystal_size_min 0.120
_refine_diff_density_max 0.177
_refine_diff_density_min -0.247
_refine_diff_density_rms 0.042
_refine_ls_abs_structure_details
; 
 Flack x determined using 734 quotients [(I+)-(I-)]/[(I+)+(I-)] 
 (Parsons and Flack (2004), Acta Cryst. A60, s61). 
;
_refine_ls_abs_structure_Flack -0.08(9)
_refine_ls_extinction_expression Fc^*^=kFc[1+0.001xFc^2^\l^3^/sin(2\q)]^-1/4^
_refine_ls_extinction_method SHELXL
_refine_ls_goodness_of_fit_ref 0.999
_refine_ls_hydrogen_treatment constr
_refine_ls_matrix_type full
_refine_ls_number_parameters 266
_refine_ls_number_reflns 3924
_refine_ls_number_restraints 0
_refine_ls_restrained_S_all 0.999
_refine_ls_R_factor_all 0.1040
_refine_ls_R_factor_gt 0.0581
_refine_ls_shift/su_max 0.000
_refine_ls_shift/su_mean 0.000
_refine_ls_structure_factor_coef Fsqd
_refine_ls_weighting_details 'w=1/[\s^2^(Fo^2^)+(0.0666P)^2^+0.1781P] where P=(Fo^2^+2Fc^2^)/3'
_refine_ls_weighting_scheme calc
_refine_ls_wR_factor_gt 0.1301
_refine_ls_wR_factor_ref 0.1482
_reflns_Friedel_coverage 0.735
_reflns_Friedel_fraction_full 0.977
_reflns_Friedel_fraction_max 1.000
_reflns_number_gt 2467
_reflns_number_total 3924
_reflns_threshold_expression 'I > 2\s(I)'
_cod_data_source_file ja7b00140_si_004.cif
_cod_data_source_block cd16504
_cod_original_cell_volume 2225.7(10)
_cod_database_code 4125662
_shelx_space_group_comment
; 
The symmetry employed for this shelxl refinement is uniquely defined 
by the following loop, which should always be used as a source of 
symmetry information in preference to the above space-group names. 
They are only intended as comments. 
;
_shelx_estimated_absorpt_t_min 0.939
_shelx_estimated_absorpt_t_max 0.963
_shelxl_version_number 2013-4

loop_
_space_group_symop_operation_xyz
'x, y, z'
'-x+1/2, -y, z+1/2'
'-x, y+1/2, -z+1/2'
'x+1/2, -y+1/2, -z'

loop_
_atom_site_label
_atom_site_type_symbol
_atom_site_fract_x
_atom_site_fract_y
_atom_site_fract_z
_atom_site_U_iso_or_equiv
_atom_site_adp_type
_atom_site_occupancy
_atom_site_site_symmetry_order
_atom_site_calc_flag
_atom_site_refinement_flags_posn
_atom_site_refinement_flags_adp
Cl1 Cl 1.0229(5) 0.30664(16) 0.12668(11) 0.1282(10) Uani 1 1 d . .
Cl2 Cl 0.9760(4) 0.28633(18) 0.00408(11) 0.1148(9) Uani 1 1 d . .
O1 O 0.3876(6) 0.7460(3) 0.96490(17) 0.0640(12) Uani 1 1 d . .
O2 O -0.2213(6) 0.8589(4) 0.8288(2) 0.0794(15) Uani 1 1 d . .
O3 O 0.4053(5) 0.5930(3) 0.78503(15) 0.0518(10) Uani 1 1 d . .
O4 O 0.4239(5) 0.4430(3) 0.83376(15) 0.0579(11) Uani 1 1 d . .
C1 C 0.3083(7) 0.8091(4) 0.9356(2) 0.0424(13) Uani 1 1 d . .
C2 C 0.3324(8) 0.9232(4) 0.9461(3) 0.0547(16) Uani 1 1 d . .
H2A H 0.3775 0.9566 0.9116 0.066 Uiso 1 1 calc R U
H2B H 0.4191 0.9340 0.9766 0.066 Uiso 1 1 calc R U
C3 C 0.1523(8) 0.9701(5) 0.9628(2) 0.0543(15) Uani 1 1 d . .
H3A H 0.1683 1.0439 0.9699 0.065 Uiso 1 1 calc R U
H3B H 0.1116 0.9382 0.9982 0.065 Uiso 1 1 calc R U
C4 C 0.0068(8) 0.9558(4) 0.9168(2) 0.0461(13) Uani 1 1 d . .
C5 C -0.0037(7) 0.8377(3) 0.9048(2) 0.0388(12) Uani 1 1 d . .
H5 H -0.0405 0.8077 0.9416 0.047 Uiso 1 1 calc R U
C6 C -0.1482(7) 0.8030(4) 0.8637(2) 0.0455(13) Uani 1 1 d . .
C7 C -0.1961(7) 0.6907(4) 0.8693(2) 0.0483(14) Uani 1 1 d . .
H7A H -0.2871 0.6736 0.8410 0.058 Uiso 1 1 calc R U
H7B H -0.2476 0.6788 0.9070 0.058 Uiso 1 1 calc R U
C8 C -0.0343(6) 0.6186(4) 0.8612(2) 0.0387(12) Uani 1 1 d . .
C9 C 0.1331(7) 0.6587(4) 0.8940(2) 0.0352(12) Uani 1 1 d . .
H9 H 0.1037 0.6481 0.9345 0.042 Uiso 1 1 calc R U
C10 C 0.1731(6) 0.7769(4) 0.88910(19) 0.0341(11) Uani 1 1 d . .
C11 C 0.2954(7) 0.5862(4) 0.8829(2) 0.0418(13) Uani 1 1 d . .
H11A H 0.4040 0.6269 0.8885 0.050 Uiso 1 1 calc R U
H11B H 0.2944 0.5329 0.9124 0.050 Uiso 1 1 calc R U
C12 C 0.3115(7) 0.5313(4) 0.8250(2) 0.0439(13) Uani 1 1 d . .
C13 C 0.1258(7) 0.5009(4) 0.8008(2) 0.0457(13) Uani 1 1 d . .
H13 H 0.1363 0.4671 0.7633 0.055 Uiso 1 1 calc R U
C14 C 0.0229(8) 0.4343(4) 0.8427(2) 0.0534(15) Uani 1 1 d . .
C15 C -0.0823(8) 0.5065(4) 0.8808(2) 0.0528(15) Uani 1 1 d . .
H15A H -0.0491 0.4962 0.9207 0.063 Uiso 1 1 calc R U
H15B H -0.2104 0.4940 0.8768 0.063 Uiso 1 1 calc R U
C16 C 0.0136(7) 0.5984(4) 0.7976(2) 0.0451(13) Uani 1 1 d . .
H16A H -0.0938 0.5875 0.7747 0.054 Uiso 1 1 calc R U
H16B H 0.0819 0.6558 0.7815 0.054 Uiso 1 1 calc R U
C17 C 0.0170(11) 0.3330(5) 0.8433(3) 0.079(2) Uani 1 1 d . .
H17A H -0.0578 0.2987 0.8691 0.095 Uiso 1 1 calc R U
H17B H 0.0876 0.2950 0.8179 0.095 Uiso 1 1 calc R U
C18 C 0.4906(9) 0.5208(5) 0.7466(3) 0.0614(16) Uani 1 1 d . .
H18A H 0.6080 0.5463 0.7350 0.074 Uiso 1 1 calc R U
H18B H 0.4175 0.5101 0.7127 0.074 Uiso 1 1 calc R U
C19 C 0.5086(9) 0.4215(5) 0.7801(2) 0.0687(18) Uani 1 1 d . .
H19A H 0.4486 0.3646 0.7605 0.082 Uiso 1 1 calc R U
H19B H 0.6343 0.4035 0.7855 0.082 Uiso 1 1 calc R U
C20 C 0.2524(7) 0.8089(4) 0.8308(2) 0.0467(14) Uani 1 1 d . .
H20A H 0.3049 0.8770 0.8338 0.070 Uiso 1 1 calc R U
H20B H 0.1586 0.8100 0.8025 0.070 Uiso 1 1 calc R U
H20C H 0.3433 0.7598 0.8196 0.070 Uiso 1 1 calc R U
C21 C 0.0455(9) 1.0272(4) 0.8655(3) 0.0666(18) Uani 1 1 d . .
H21A H -0.0392 1.0130 0.8354 0.100 Uiso 1 1 calc R U
H21B H 0.1654 1.0147 0.8518 0.100 Uiso 1 1 calc R U
H21C H 0.0344 1.0985 0.8772 0.100 Uiso 1 1 calc R U
C22 C -0.1727(9) 0.9905(5) 0.9432(3) 0.0644(17) Uani 1 1 d . .
H22A H -0.2634 0.9926 0.9139 0.097 Uiso 1 1 calc R U
H22B H -0.1590 1.0585 0.9597 0.097 Uiso 1 1 calc R U
H22C H -0.2079 0.9421 0.9725 0.097 Uiso 1 1 calc R U
C23 C 0.9609(17) 0.2284(6) 0.0698(4) 0.124(3) Uani 1 1 d . .
H23A H 0.8377 0.2057 0.0756 0.149 Uiso 1 1 calc R U
H23B H 1.0365 0.1669 0.0699 0.149 Uiso 1 1 calc R U

loop_
_atom_site_aniso_label
_atom_site_aniso_U_11
_atom_site_aniso_U_22
_atom_site_aniso_U_33
_atom_site_aniso_U_23
_atom_site_aniso_U_13
_atom_site_aniso_U_12
Cl1 0.167(3) 0.0877(14) 0.130(2) -0.0040(12) -0.001(2) -0.0289(18)
Cl2 0.1175(18) 0.1068(17) 0.1201(18) 0.0093(13) 0.0087(15) -0.0002(16)
O1 0.077(3) 0.062(2) 0.053(2) -0.005(2) -0.029(2) 0.010(2)
O2 0.076(3) 0.076(3) 0.086(3) 0.023(3) -0.039(3) 0.000(3)
O3 0.049(2) 0.064(2) 0.042(2) -0.0057(19) 0.0062(18) -0.003(2)
O4 0.062(3) 0.069(3) 0.043(2) -0.0097(19) 0.0022(19) 0.021(2)
C1 0.037(3) 0.052(3) 0.038(3) 0.001(2) -0.004(2) 0.002(3)
C2 0.047(4) 0.064(4) 0.053(3) -0.005(3) -0.008(3) -0.013(3)
C3 0.058(4) 0.052(3) 0.053(3) -0.006(3) 0.001(3) -0.001(3)
C4 0.043(3) 0.042(3) 0.054(3) 0.002(2) -0.004(3) 0.003(3)
C5 0.035(3) 0.047(3) 0.035(3) 0.011(2) -0.001(2) 0.001(3)
C6 0.033(3) 0.059(3) 0.045(3) 0.006(3) -0.002(3) 0.006(3)
C7 0.034(3) 0.057(4) 0.054(3) -0.005(3) -0.002(3) -0.003(3)
C8 0.031(3) 0.044(3) 0.041(3) 0.002(2) 0.000(2) -0.007(3)
C9 0.037(3) 0.041(3) 0.028(2) 0.002(2) 0.003(2) 0.002(2)
C10 0.031(3) 0.042(3) 0.029(2) 0.004(2) -0.001(2) -0.004(2)
C11 0.040(3) 0.050(3) 0.036(3) -0.006(2) -0.008(2) 0.005(3)
C12 0.038(3) 0.055(3) 0.038(3) -0.005(2) -0.002(2) 0.006(3)
C13 0.046(3) 0.054(3) 0.037(3) -0.005(2) -0.003(3) 0.002(3)
C14 0.056(4) 0.052(3) 0.052(3) -0.007(3) -0.001(3) -0.005(3)
C15 0.053(4) 0.052(3) 0.053(3) -0.002(3) 0.008(3) -0.010(3)
C16 0.033(3) 0.059(3) 0.044(3) -0.003(2) -0.006(2) -0.004(3)
C17 0.089(5) 0.050(4) 0.098(5) -0.001(3) 0.018(5) -0.002(4)
C18 0.045(3) 0.093(5) 0.046(3) -0.019(3) 0.009(3) 0.000(4)
C19 0.052(4) 0.099(5) 0.055(4) -0.027(3) 0.000(3) 0.019(4)
C20 0.047(3) 0.051(3) 0.042(3) 0.005(2) 0.006(3) -0.011(3)
C21 0.079(5) 0.050(3) 0.070(4) 0.019(3) -0.007(4) -0.007(3)
C22 0.060(4) 0.054(4) 0.079(4) -0.003(3) -0.001(3) 0.011(3)
C23 0.182(10) 0.080(5) 0.111(7) 0.003(5) -0.005(8) -0.027(7)

loop_
_atom_type_symbol
_atom_type_description
_atom_type_scat_dispersion_real
_atom_type_scat_dispersion_imag
_atom_type_scat_source
C C 0.0033 0.0016 'International Tables Vol C Tables 4.2.6.8 and 6.1.1.4'
H H 0.0000 0.0000 'International Tables Vol C Tables 4.2.6.8 and 6.1.1.4'
O O 0.0106 0.0060 'International Tables Vol C Tables 4.2.6.8 and 6.1.1.4'
Cl Cl 0.1484 0.1585 'International Tables Vol C Tables 4.2.6.8 and 6.1.1.4'

loop_
_geom_angle_atom_site_label_1
_geom_angle_atom_site_label_2
_geom_angle_atom_site_label_3
_geom_angle
C12 O3 C18 105.5(4)
C12 O4 C19 106.7(4)
O1 C1 C2 120.3(5)
O1 C1 C10 122.4(5)
C2 C1 C10 117.2(5)
C1 C2 C3 109.0(5)
C1 C2 H2A 109.9
C3 C2 H2A 109.9
C1 C2 H2B 109.9
C3 C2 H2B 109.9
H2A C2 H2B 108.3
C2 C3 C4 113.2(5)
C2 C3 H3A 108.9
C4 C3 H3A 108.9
C2 C3 H3B 108.9
C4 C3 H3B 108.9
H3A C3 H3B 107.7
C3 C4 C22 107.3(4)
C3 C4 C21 109.9(5)
C22 C4 C21 107.5(5)
C3 C4 C5 106.3(4)
C22 C4 C5 108.3(5)
C21 C4 C5 117.1(4)
C6 C5 C4 116.2(4)
C6 C5 C10 107.5(4)
C4 C5 C10 119.2(4)
C6 C5 H5 104.0
C4 C5 H5 104.0
C10 C5 H5 104.0
O2 C6 C7 121.6(5)
O2 C6 C5 124.7(5)
C7 C6 C5 113.6(5)
C6 C7 C8 112.8(4)
C6 C7 H7A 109.0
C8 C7 H7A 109.0
C6 C7 H7B 109.0
C8 C7 H7B 109.0
H7A C7 H7B 107.8
C7 C8 C16 113.7(4)
C7 C8 C9 111.6(4)
C16 C8 C9 110.1(4)
C7 C8 C15 110.2(4)
C16 C8 C15 100.3(4)
C9 C8 C15 110.3(4)
C8 C9 C11 110.1(4)
C8 C9 C10 116.3(4)
C11 C9 C10 115.4(4)
C8 C9 H9 104.5
C11 C9 H9 104.5
C10 C9 H9 104.5
C1 C10 C20 107.6(4)
C1 C10 C9 109.7(4)
C20 C10 C9 113.6(4)
C1 C10 C5 104.4(4)
C20 C10 C5 113.2(4)
C9 C10 C5 108.0(4)
C12 C11 C9 119.1(4)
C12 C11 H11A 107.5
C9 C11 H11A 107.5
C12 C11 H11B 107.5
C9 C11 H11B 107.5
H11A C11 H11B 107.0
O3 C12 O4 104.7(4)
O3 C12 C11 111.3(4)
O4 C12 C11 106.7(4)
O3 C12 C13 110.1(4)
O4 C12 C13 112.0(4)
C11 C12 C13 111.7(4)
C16 C13 C14 103.0(4)
C16 C13 C12 107.6(4)
C14 C13 C12 111.2(4)
C16 C13 H13 111.6
C14 C13 H13 111.6
C12 C13 H13 111.6
C17 C14 C15 126.4(6)
C17 C14 C13 126.2(6)
C15 C14 C13 107.2(4)
C14 C15 C8 106.2(4)
C14 C15 H15A 110.5
C8 C15 H15A 110.5
C14 C15 H15B 110.5
C8 C15 H15B 110.5
H15A C15 H15B 108.7
C13 C16 C8 102.6(4)
C13 C16 H16A 111.2
C8 C16 H16A 111.2
C13 C16 H16B 111.2
C8 C16 H16B 111.2
H16A C16 H16B 109.2
C14 C17 H17A 120.0
C14 C17 H17B 120.0
H17A C17 H17B 120.0
O3 C18 C19 105.4(5)
O3 C18 H18A 110.7
C19 C18 H18A 110.7
O3 C18 H18B 110.7
C19 C18 H18B 110.7
H18A C18 H18B 108.8
O4 C19 C18 104.5(5)
O4 C19 H19A 110.8
C18 C19 H19A 110.8
O4 C19 H19B 110.8
C18 C19 H19B 110.8
H19A C19 H19B 108.9
C10 C20 H20A 109.5
C10 C20 H20B 109.5
H20A C20 H20B 109.5
C10 C20 H20C 109.5
H20A C20 H20C 109.5
H20B C20 H20C 109.5
C4 C21 H21A 109.5
C4 C21 H21B 109.5
H21A C21 H21B 109.5
C4 C21 H21C 109.5
H21A C21 H21C 109.5
H21B C21 H21C 109.5
C4 C22 H22A 109.5
C4 C22 H22B 109.5
H22A C22 H22B 109.5
C4 C22 H22C 109.5
H22A C22 H22C 109.5
H22B C22 H22C 109.5
Cl1 C23 Cl2 114.7(5)
Cl1 C23 H23A 108.6
Cl2 C23 H23A 108.6
Cl1 C23 H23B 108.6
Cl2 C23 H23B 108.6
H23A C23 H23B 107.6

loop_
_geom_bond_atom_site_label_1
_geom_bond_atom_site_label_2
_geom_bond_distance
Cl1 C23 1.727(9)
Cl2 C23 1.707(9)
O1 C1 1.212(6)
O2 C6 1.214(6)
O3 C12 1.408(6)
O3 C18 1.437(7)
O4 C12 1.424(6)
O4 C19 1.428(6)
C1 C2 1.497(8)
C1 C10 1.535(7)
C2 C3 1.519(8)
C2 H2A 0.9700
C2 H2B 0.9700
C3 C4 1.533(8)
C3 H3A 0.9700
C3 H3B 0.9700
C4 C22 1.534(8)
C4 C21 1.534(7)
C4 C5 1.545(7)
C5 C6 1.506(8)
C5 C10 1.571(7)
C5 H5 0.9800
C6 C7 1.492(7)
C7 C8 1.529(7)
C7 H7A 0.9700
C7 H7B 0.9700
C8 C16 1.547(7)
C8 C9 1.548(7)
C8 C15 1.554(7)
C9 C11 1.546(7)
C9 C10 1.552(6)
C9 H9 0.9800
C10 C20 1.538(7)
C11 C12 1.528(7)
C11 H11A 0.9700
C11 H11B 0.9700
C12 C13 1.541(7)
C13 C16 1.507(7)
C13 C14 1.507(8)
C13 H13 0.9800
C14 C17 1.302(8)
C14 C15 1.503(8)
C15 H15A 0.9700
C15 H15B 0.9700
C16 H16A 0.9700
C16 H16B 0.9700
C17 H17A 0.9300
C17 H17B 0.9300
C18 C19 1.501(9)
C18 H18A 0.9700
C18 H18B 0.9700
C19 H19A 0.9700
C19 H19B 0.9700
C20 H20A 0.9600
C20 H20B 0.9600
C20 H20C 0.9600
C21 H21A 0.9600
C21 H21B 0.9600
C21 H21C 0.9600
C22 H22A 0.9600
C22 H22B 0.9600
C22 H22C 0.9600
C23 H23A 0.9700
C23 H23B 0.9700

loop_
_geom_torsion_atom_site_label_1
_geom_torsion_atom_site_label_2
_geom_torsion_atom_site_label_3
_geom_torsion_atom_site_label_4
_geom_torsion
O1 C1 C2 C3 -118.2(6)
C10 C1 C2 C3 58.6(6)
C1 C2 C3 C4 -59.2(6)
C2 C3 C4 C22 171.0(5)
C2 C3 C4 C21 -72.4(6)
C2 C3 C4 C5 55.3(6)
C3 C4 C5 C6 175.7(4)
C22 C4 C5 C6 60.6(6)
C21 C4 C5 C6 -61.1(7)
C3 C4 C5 C10 -53.1(6)
C22 C4 C5 C10 -168.1(4)
C21 C4 C5 C10 70.2(6)
C4 C5 C6 O2 20.8(8)
C10 C5 C6 O2 -115.8(6)
C4 C5 C6 C7 -159.4(5)
C10 C5 C6 C7 64.1(5)
O2 C6 C7 C8 122.7(6)
C5 C6 C7 C8 -57.2(6)
C6 C7 C8 C16 -81.0(6)
C6 C7 C8 C9 44.3(6)
C6 C7 C8 C15 167.3(5)
C7 C8 C9 C11 -177.9(4)
C16 C8 C9 C11 -50.7(5)
C15 C8 C9 C11 59.2(5)
C7 C8 C9 C10 -44.2(6)
C16 C8 C9 C10 83.0(5)
C15 C8 C9 C10 -167.1(4)
O1 C1 C10 C20 -114.1(6)
C2 C1 C10 C20 69.2(6)
O1 C1 C10 C9 9.9(7)
C2 C1 C10 C9 -166.9(4)
O1 C1 C10 C5 125.4(5)
C2 C1 C10 C5 -51.3(6)
C8 C9 C10 C1 164.9(4)
C11 C9 C10 C1 -63.8(5)
C8 C9 C10 C20 -74.7(5)
C11 C9 C10 C20 56.6(5)
C8 C9 C10 C5 51.7(5)
C11 C9 C10 C5 -177.1(4)
C6 C5 C10 C1 -175.3(4)
C4 C5 C10 C1 49.7(5)
C6 C5 C10 C20 68.0(5)
C4 C5 C10 C20 -67.0(5)
C6 C5 C10 C9 -58.6(5)
C4 C5 C10 C9 166.4(4)
C8 C9 C11 C12 32.2(6)
C10 C9 C11 C12 -101.9(5)
C18 O3 C12 O4 36.2(5)
C18 O3 C12 C11 151.1(4)
C18 O3 C12 C13 -84.4(5)
C19 O4 C12 O3 -34.7(5)
C19 O4 C12 C11 -152.8(5)
C19 O4 C12 C13 84.6(5)
C9 C11 C12 O3 88.6(5)
C9 C11 C12 O4 -157.8(4)
C9 C11 C12 C13 -35.0(6)
O3 C12 C13 C16 -68.2(5)
O4 C12 C13 C16 175.7(4)
C11 C12 C13 C16 56.1(5)
O3 C12 C13 C14 179.7(4)
O4 C12 C13 C14 63.6(5)
C11 C12 C13 C14 -56.0(6)
C16 C13 C14 C17 149.9(7)
C12 C13 C14 C17 -95.1(8)
C16 C13 C14 C15 -25.9(6)
C12 C13 C14 C15 89.1(5)
C17 C14 C15 C8 -177.3(7)
C13 C14 C15 C8 -1.5(6)
C7 C8 C15 C14 147.4(5)
C16 C8 C15 C14 27.3(5)
C9 C8 C15 C14 -88.9(5)
C14 C13 C16 C8 43.3(5)
C12 C13 C16 C8 -74.2(5)
C7 C8 C16 C13 -160.9(4)
C9 C8 C16 C13 73.0(5)
C15 C8 C16 C13 -43.3(5)
C12 O3 C18 C19 -24.0(6)
C12 O4 C19 C18 19.1(6)
O3 C18 C19 O4 2.9(6)
